data_7009378
loop_
_publ_author_name
'Schneider, Alexandra'
'Freisinger, Eva'
'Beck, Bettina'
'Lippert, Bernhard'

_publ_section_title
;
 Ready formation of water-stable PtII-(\m-NH2)-PdII species through
 combination of trans-[(NH3)2PtIIL2] (L = N,N'-heterocycle) and [enPd(H2O)2]2+
;
_journal_issue 6
_journal_name_full 'Journal of the Chemical Society, Dalton Transactions'
_journal_page_first 837
_journal_paper_doi 10.1039/b000456l
_journal_year 2000
_chemical_formula_sum 'C5 H15 Br N5 O Pd Pt0.5'
_chemical_formula_weight 445.07
_chemical_name_systematic ?
_space_group_IT_number 2
_symmetry_cell_setting triclinic
_symmetry_space_group_name_Hall '-P 1'
_symmetry_space_group_name_H-M 'P -1'
_atom_sites_solution_hydrogens geom
_atom_sites_solution_primary patterson
_atom_sites_solution_secondary difmap
_audit_creation_method SHELXL
_cell_angle_alpha 105.65(3)
_cell_angle_beta 98.84(3)
_cell_angle_gamma 98.60(3)
_cell_formula_units_Z 2
_cell_length_a 5.0470(10)
_cell_length_b 9.580(2)
_cell_length_c 13.568(3)
_cell_measurement_reflns_used 2464
_cell_measurement_temperature 293(2)
_cell_measurement_theta_max 27.10
_cell_measurement_theta_min 3.13
_cell_volume 611.5(3)
_computing_cell_refinement 'DENZO, SCALEPACK (Otwinowski, Minor, 1997)'
_computing_data_collection 'KappaCCD (Nonius BV, Netherlands)'
_computing_data_reduction 'DENZO, SCALEPACK (Otwinowski, Minor, 1997)'
_computing_molecular_graphics 'Siemens SHELXTL-PLUS(VMS)'
_computing_publication_material SHELXL-93
_computing_structure_refinement 'SHELXL-93 (Sheldrick, 1993)'
_computing_structure_solution 'SHELXS-86 (Sheldrick, 1990)'
_diffrn_ambient_temperature 293(2)
_diffrn_detector_area_resol_mean '19 vertical, 18 horizontal'
_diffrn_measurement_device Enraf-Nonius-KappaCCD
_diffrn_measurement_method
;
360 frames via \w-rotation (\D\w\=1\%) and two times 60s per frame
;
_diffrn_radiation_monochromator graphite
_diffrn_radiation_source 'fine-focus sealed tube'
_diffrn_radiation_type MoK\a
_diffrn_radiation_wavelength 0.71069
_diffrn_reflns_av_R_equivalents 0.032
_diffrn_reflns_av_sigmaI/netI 0.0354
_diffrn_reflns_limit_h_max 5
_diffrn_reflns_limit_h_min 0
_diffrn_reflns_limit_k_max 12
_diffrn_reflns_limit_k_min -12
_diffrn_reflns_limit_l_max 16
_diffrn_reflns_limit_l_min -17
_diffrn_reflns_number 2464
_diffrn_reflns_theta_max 27.10
_diffrn_reflns_theta_min 3.13
_exptl_absorpt_coefficient_mu 10.452
_exptl_absorpt_correction_T_max 0.6799
_exptl_absorpt_correction_T_min 0.0674
_exptl_absorpt_correction_type SCALEPACK
_exptl_crystal_colour colourless
_exptl_crystal_density_diffrn 2.417
_exptl_crystal_description stick
_exptl_crystal_F_000 416
_exptl_crystal_size_max 0.56
_exptl_crystal_size_mid 0.13
_exptl_crystal_size_min 0.04
_refine_diff_density_max 1.336
_refine_diff_density_min -1.339
_refine_diff_density_rms 0.156
_refine_ls_extinction_coef 0.0069(10)
_refine_ls_extinction_expression Fc^*^=kFc[1+0.001xFc^2^\l^3^/sin(2\q)]^-1/4^
_refine_ls_extinction_method SHELXL
_refine_ls_goodness_of_fit_all 1.018
_refine_ls_goodness_of_fit_obs 1.069
_refine_ls_hydrogen_treatment refU
_refine_ls_matrix_type full
_refine_ls_number_parameters 134
_refine_ls_number_reflns 2455
_refine_ls_number_restraints 0
_refine_ls_restrained_S_all 1.116
_refine_ls_restrained_S_obs 1.069
_refine_ls_R_factor_all 0.0423
_refine_ls_R_factor_obs 0.0325
_refine_ls_shift/esd_max -0.029
_refine_ls_shift/esd_mean 0.004
_refine_ls_structure_factor_coef Fsqd
_refine_ls_weighting_details 'w=1/[\s^2^(Fo^2^)+(0.0587P)^2^+0.0000P] where P=(Fo^2^+2Fc^2^)/3'
_refine_ls_weighting_scheme calc
_refine_ls_wR_factor_all 0.0944
_refine_ls_wR_factor_obs 0.0827
_reflns_number_observed 2070
_reflns_number_total 2464
_reflns_observed_criterion >2sigma(I)
_cod_data_source_file b000456l.txt
_cod_data_source_block 2
_cod_depositor_comments
;
The following automatic conversions were performed:

'_refine_ls_weighting_scheme' value 'calc
w=1/[\s^2^(Fo^2^)+(0.0587P)^2^+0.0000P] where P=(Fo^2^+2Fc^2^)/3' was
changed to 'calc'. New tag '_refine_ls_weighting_details' was
created. The value of the new tag was set to
'w=1/[\s^2^(Fo^2^)+(0.0587P)^2^+0.0000P] where P=(Fo^2^+2Fc^2^)/3'.

Automatic conversion script
Id: cif_fix_values 3143 2015-03-26 13:38:13Z robertas 
;
_cod_original_cell_volume 611.5(2)
_cod_original_sg_symbol_H-M P-1
_cod_original_formula_sum 'C5 H15 Br N5 O Pd Pt0.50'
_cod_database_code 7009378

loop_
_symmetry_equiv_pos_as_xyz
'x, y, z'
'-x, -y, -z'

loop_
_atom_site_aniso_label
_atom_site_aniso_U_11
_atom_site_aniso_U_22
_atom_site_aniso_U_33
_atom_site_aniso_U_23
_atom_site_aniso_U_13
_atom_site_aniso_U_12
Pt1 0.0365(2) 0.0351(2) 0.0370(2) 0.01322(14) 0.00761(12) 0.00467(12)
N11 0.041(3) 0.041(3) 0.041(3) 0.014(2) 0.005(2) 0.012(2)
Pd1 0.0379(3) 0.0441(3) 0.0411(3) 0.0141(2) 0.0103(2) 0.0089(2)
N21 0.059(4) 0.076(4) 0.053(4) 0.020(3) 0.020(3) 0.021(3)
N22 0.041(3) 0.057(3) 0.060(4) 0.021(3) 0.014(2) 0.014(2)
C21 0.057(5) 0.056(4) 0.058(5) 0.005(4) 0.007(3) 0.016(3)
C22 0.073(5) 0.057(4) 0.059(5) 0.007(4) 0.024(4) 0.018(4)
N1 0.040(3) 0.040(3) 0.045(3) 0.014(2) 0.011(2) 0.008(2)
N2 0.054(3) 0.048(3) 0.049(3) 0.024(3) 0.020(2) 0.016(2)
C3 0.079(5) 0.071(5) 0.046(4) 0.033(4) 0.026(4) 0.024(4)
C4 0.083(6) 0.062(4) 0.044(4) 0.027(3) 0.019(4) 0.026(4)
C5 0.073(5) 0.051(4) 0.047(4) 0.025(3) 0.009(3) 0.021(3)
O1W 0.113(6) 0.118(7) 0.141(8) 0.050(6) 0.042(5) 0.025(5)
Br1 0.0496(6) 0.0475(5) 0.0758(7) 0.0307(5) 0.0161(5) 0.0133(4)
Br2 0.0567(9) 0.0767(10) 0.0644(10) 0.0203(8) 0.0086(7) 0.0119(7)

loop_
_atom_site_label
_atom_site_type_symbol
_atom_site_fract_x
_atom_site_fract_y
_atom_site_fract_z
_atom_site_U_iso_or_equiv
_atom_site_thermal_displace_type
_atom_site_occupancy
_atom_site_calc_flag
_atom_site_refinement_flags
_atom_site_disorder_group
Pt1 Pt 0.5000 0.0000 0.0000 0.03600(14) Uani 1 d S .
N11 N 0.2518(11) 0.1513(6) 0.0209(4) 0.0406(11) Uani 1 d . .
H11A H 0.3398(11) 0.2343(6) 0.0117(4) 0.045(13) Uiso 1 calc R .
H11B H 0.1012(11) 0.1157(6) -0.0303(4) 0.045(13) Uiso 1 calc R .
Pd1 Pd 0.12825(9) 0.20894(5) 0.15775(3) 0.0404(2) Uani 1 d . .
N21 N -0.0053(14) 0.2819(8) 0.2968(5) 0.061(2) Uani 1 d . .
H21A H -0.1208(14) 0.2072(8) 0.3058(5) 0.090(11) Uiso 1 calc R .
H21B H 0.1386(14) 0.3121(8) 0.3510(5) 0.090(11) Uiso 1 calc R .
N22 N 0.0130(11) 0.3924(6) 0.1325(5) 0.0508(13) Uani 1 d . .
H22A H 0.1363(11) 0.4367(6) 0.1034(5) 0.090(11) Uiso 1 calc R .
H22B H -0.1503(11) 0.3668(6) 0.0881(5) 0.090(11) Uiso 1 calc R .
C21 C -0.1468(17) 0.4063(9) 0.2934(6) 0.059(2) Uani 1 d . .
H21C H -0.1376(17) 0.4685(9) 0.3638(6) 0.090(11) Uiso 1 calc R .
H21D H -0.3378(17) 0.3683(9) 0.2598(6) 0.090(11) Uiso 1 calc R .
C22 C -0.0061(18) 0.4952(9) 0.2324(6) 0.063(2) Uani 1 d . .
H22C H -0.1104(18) 0.5681(9) 0.2197(6) 0.090(11) Uiso 1 calc R .
H22D H 0.1754(18) 0.5468(9) 0.2718(6) 0.090(11) Uiso 1 calc R .
N1 N 0.4329(10) -0.0352(6) 0.1344(4) 0.0412(11) Uani 1 d . .
N2 N 0.2697(12) 0.0395(6) 0.1916(4) 0.0465(13) Uani 1 d . .
C3 C 0.2684(17) -0.0089(9) 0.2763(6) 0.060(2) Uani 1 d . .
H3 H 0.1735(17) 0.0242(9) 0.3288(6) 0.058(12) Uiso 1 calc R .
C4 C 0.4230(17) -0.1109(9) 0.2741(6) 0.059(2) Uani 1 d . .
H4 H 0.4545(17) -0.1613(9) 0.3232(6) 0.058(12) Uiso 1 calc R .
C5 C 0.5248(16) -0.1262(8) 0.1856(5) 0.054(2) Uani 1 d . .
H5 H 0.6407(16) -0.1899(8) 0.1638(5) 0.058(12) Uiso 1 calc R .
O1W O 0.0135(18) 0.8529(10) 0.4953(7) 0.120(3) Uani 1 d . .
Br1 Br 0.5000 -0.5000 0.0000 0.0544(3) Uani 1 d S .
Br2 Br 0.4745(3) 0.6350(2) 0.48973(13) 0.0667(4) Uani 0.50 d P .

loop_
_atom_type_symbol
_atom_type_description
_atom_type_scat_dispersion_real
_atom_type_scat_dispersion_imag
_atom_type_scat_source
C C 0.0033 0.0016 'International Tables Vol C Tables 4.2.6.8 and 6.1.1.4'
H H 0.0000 0.0000 'International Tables Vol C Tables 4.2.6.8 and 6.1.1.4'
N N 0.0061 0.0033 'International Tables Vol C Tables 4.2.6.8 and 6.1.1.4'
O O 0.0106 0.0060 'International Tables Vol C Tables 4.2.6.8 and 6.1.1.4'
Pd Pd -0.9988 1.0072 'International Tables Vol C Tables 4.2.6.8 and 6.1.1.4'
Pt Pt -1.7033 8.3905 'International Tables Vol C Tables 4.2.6.8 and 6.1.1.4'
Br Br -0.2901 2.4595 'International Tables Vol C Tables 4.2.6.8 and 6.1.1.4'

loop_
_geom_angle_atom_site_label_1
_geom_angle_atom_site_label_2
_geom_angle_atom_site_label_3
_geom_angle
_geom_angle_site_symmetry_1
_geom_angle_site_symmetry_3
_geom_angle_publ_flag
N1 Pt1 N1 180.0 2_655 . ?
N1 Pt1 N11 92.0(2) 2_655 . ?
N1 Pt1 N11 88.0(2) . . ?
N1 Pt1 N11 88.0(2) 2_655 2_655 ?
N1 Pt1 N11 92.0(2) . 2_655 ?
N11 Pt1 N11 180.0 . 2_655 ?
Pd1 N11 Pt1 118.5(2) . . ?
Pd1 N11 H11A 107.7(2) . . ?
Pt1 N11 H11A 107.68(15) . . ?
Pd1 N11 H11B 107.68(15) . . ?
Pt1 N11 H11B 107.68(15) . . ?
H11A N11 H11B 107.1 . . ?
N2 Pd1 N11 88.4(2) . . ?
N2 Pd1 N22 175.1(2) . . ?
N11 Pd1 N22 93.0(2) . . ?
N2 Pd1 N21 95.6(2) . . ?
N11 Pd1 N21 176.0(2) . . ?
N22 Pd1 N21 83.0(2) . . ?
C21 N21 Pd1 109.4(5) . . ?
C21 N21 H21A 109.8(4) . . ?
Pd1 N21 H21A 109.8(2) . . ?
C21 N21 H21B 109.8(4) . . ?
Pd1 N21 H21B 109.8(2) . . ?
H21A N21 H21B 108.2 . . ?
C22 N22 Pd1 109.5(5) . . ?
C22 N22 H22A 109.8(4) . . ?
Pd1 N22 H22A 109.8(2) . . ?
C22 N22 H22B 109.8(4) . . ?
Pd1 N22 H22B 109.8(2) . . ?
H22A N22 H22B 108.2 . . ?
N21 C21 C22 108.2(6) . . ?
N21 C21 H21C 110.1(4) . . ?
C22 C21 H21C 110.1(4) . . ?
N21 C21 H21D 110.1(4) . . ?
C22 C21 H21D 110.1(5) . . ?
H21C C21 H21D 108.4 . . ?
N22 C22 C21 108.2(6) . . ?
N22 C22 H22C 110.1(4) . . ?
C21 C22 H22C 110.1(4) . . ?
N22 C22 H22D 110.1(4) . . ?
C21 C22 H22D 110.1(5) . . ?
H22C C22 H22D 108.4 . . ?
C5 N1 N2 107.2(5) . . ?
C5 N1 Pt1 131.2(5) . . ?
N2 N1 Pt1 121.6(4) . . ?
C3 N2 N1 106.7(5) . . ?
C3 N2 Pd1 130.6(5) . . ?
N1 N2 Pd1 121.9(4) . . ?
C4 C3 N2 110.4(6) . . ?
C4 C3 H3 124.8(4) . . ?
N2 C3 H3 124.8(4) . . ?
C3 C4 C5 106.0(6) . . ?
C3 C4 H4 127.0(4) . . ?
C5 C4 H4 127.0(4) . . ?
N1 C5 C4 109.7(6) . . ?
N1 C5 H5 125.2(4) . . ?
C4 C5 H5 125.2(4) . . ?

loop_
_geom_bond_atom_site_label_1
_geom_bond_atom_site_label_2
_geom_bond_distance
_geom_bond_site_symmetry_2
_geom_bond_publ_flag
Pt1 N1 2.010(5) 2_655 ?
Pt1 N1 2.010(5) . ?
Pt1 N11 2.044(5) . ?
Pt1 N11 2.044(5) 2_655 ?
N11 Pd1 2.011(5) . ?
N11 H11A 0.90 . ?
N11 H11B 0.90 . ?
Pd1 N2 2.001(5) . ?
Pd1 N22 2.028(5) . ?
Pd1 N21 2.079(6) . ?
N21 C21 1.486(9) . ?
N21 H21A 0.90 . ?
N21 H21B 0.90 . ?
N22 C22 1.472(9) . ?
N22 H22A 0.90 . ?
N22 H22B 0.90 . ?
C21 C22 1.515(12) . ?
C21 H21C 0.97 . ?
C21 H21D 0.97 . ?
C22 H22C 0.97 . ?
C22 H22D 0.97 . ?
N1 C5 1.344(8) . ?
N1 N2 1.366(7) . ?
N2 C3 1.351(8) . ?
C3 C4 1.336(10) . ?
C3 H3 0.93 . ?
C4 C5 1.358(10) . ?
C4 H4 0.93 . ?
C5 H5 0.93 . ?
Br2 Br2 2.721(4) 2_666 ?

loop_
_geom_torsion_atom_site_label_1
_geom_torsion_atom_site_label_2
_geom_torsion_atom_site_label_3
_geom_torsion_atom_site_label_4
_geom_torsion
_geom_torsion_site_symmetry_1
_geom_torsion_site_symmetry_2
_geom_torsion_site_symmetry_3
_geom_torsion_site_symmetry_4
_geom_torsion_publ_flag
N1 Pt1 N11 Pd1 -171.2(3) 2_655 . . . ?
N1 Pt1 N11 Pd1 8.8(3) . . . . ?
N11 Pt1 N11 Pd1 -103.7(1000) 2_655 . . . ?
Pt1 N11 Pd1 N2 -11.8(3) . . . . ?
Pt1 N11 Pd1 N22 163.5(3) . . . . ?
Pt1 N11 Pd1 N21 159.9(32) . . . . ?
N2 Pd1 N21 C21 -175.7(5) . . . . ?
N11 Pd1 N21 C21 12.7(36) . . . . ?
N22 Pd1 N21 C21 9.1(5) . . . . ?
N2 Pd1 N22 C22 -54.9(26) . . . . ?
N11 Pd1 N22 C22 -160.8(5) . . . . ?
N21 Pd1 N22 C22 18.9(5) . . . . ?
Pd1 N21 C21 C22 -34.4(7) . . . . ?
Pd1 N22 C22 C21 -43.0(7) . . . . ?
N21 C21 C22 N22 51.1(8) . . . . ?
N1 Pt1 N1 C5 -40.4(10) 2_655 . . . ?
N11 Pt1 N1 C5 180.0(6) . . . . ?
N11 Pt1 N1 C5 0.0(6) 2_655 . . . ?
N1 Pt1 N1 N2 139.4(5) 2_655 . . . ?
N11 Pt1 N1 N2 -0.2(5) . . . . ?
N11 Pt1 N1 N2 179.8(5) 2_655 . . . ?
C5 N1 N2 C3 0.1(7) . . . . ?
Pt1 N1 N2 C3 -179.7(5) . . . . ?
C5 N1 N2 Pd1 171.0(5) . . . . ?
Pt1 N1 N2 Pd1 -8.9(7) . . . . ?
N11 Pd1 N2 C3 -179.3(7) . . . . ?
N22 Pd1 N2 C3 74.6(26) . . . . ?
N21 Pd1 N2 C3 1.3(7) . . . . ?
N11 Pd1 N2 N1 12.2(5) . . . . ?
N22 Pd1 N2 N1 -93.9(24) . . . . ?
N21 Pd1 N2 N1 -167.2(5) . . . . ?
N1 N2 C3 C4 -0.3(9) . . . . ?
Pd1 N2 C3 C4 -170.1(6) . . . . ?
N2 C3 C4 C5 0.3(10) . . . . ?
N2 N1 C5 C4 0.1(8) . . . . ?
Pt1 N1 C5 C4 179.9(5) . . . . ?
C3 C4 C5 N1 -0.2(10) . . . . ?
